data_8104778
loop_
_publ_author_name
'Zhang, Weilian'
'Zuo, Zhenyu'
'Yanhui, Chen'
'Bin, Liu'

_publ_section_title
;
 The crystal structure of
 (Z)-3-((2-(2-(2-aminophenoxy)ethoxy)phenyl)amino)-1-phenylbut-2-en-1-one,
 C24H24N2O3
;
_journal_issue 3
_journal_name_full 'Zeitschrift f\"ur Kristallographie - New Crystal Structures'
_journal_page_first 601
_journal_page_last 603
_journal_paper_doi 10.1515/ncrs-2021-0022
_journal_volume 236
_journal_year 2021
_chemical_formula_moiety 'C24 H24 N2 O3'
_chemical_formula_sum 'C24 H24 N2 O3'
_chemical_formula_weight 388.45
_space_group_crystal_system monoclinic
_space_group_IT_number 14
_space_group_name_Hall '-P 2yn'
_space_group_name_H-M_alt 'P 1 21/n 1'
_atom_sites_solution_hydrogens mixed
_atom_sites_solution_primary dual
_cell_angle_alpha 90
_cell_angle_beta 106.728(7)
_cell_angle_gamma 90
_cell_formula_units_Z 4
_cell_length_a 13.674(3)
_cell_length_b 7.3900(14)
_cell_length_c 20.862(4)
_cell_measurement_reflns_used 1500
_cell_measurement_temperature 293(2)
_cell_measurement_theta_max 25.432
_cell_measurement_theta_min 2.543
_cell_volume 2018.9(7)
_computing_cell_refinement 'SAINT (Brucker, 2012)[2]'
_computing_data_collection 'APEX2 (Brucker, 2012)[2]'
_computing_data_reduction 'SAINT (Brucker, 2012)[2]'
_computing_molecular_graphics 'Diamond 4.0[4]'
_computing_publication_material 'Olex2 (Dolomanov et al., 2009)[1]'
_computing_structure_refinement 'ShelXL (Sheldrick, 2015)[3]'
_diffrn_ambient_temperature 293(2)
_diffrn_measured_fraction_theta_full 0.993
_diffrn_measured_fraction_theta_max 0.993
_diffrn_measurement_device_type 'CCD area detector'
_diffrn_measurement_method 'phi and omega scans'
_diffrn_radiation_type MoK\a
_diffrn_radiation_wavelength 0.71073
_diffrn_reflns_av_R_equivalents 0.0621
_diffrn_reflns_av_unetI/netI 0.0673
_diffrn_reflns_Laue_measured_fraction_full 0.993
_diffrn_reflns_Laue_measured_fraction_max 0.993
_diffrn_reflns_limit_h_max 15
_diffrn_reflns_limit_h_min -16
_diffrn_reflns_limit_k_max 8
_diffrn_reflns_limit_k_min -8
_diffrn_reflns_limit_l_max 24
_diffrn_reflns_limit_l_min -21
_diffrn_reflns_number 13143
_diffrn_reflns_point_group_measured_fraction_full 0.993
_diffrn_reflns_point_group_measured_fraction_max 0.993
_diffrn_reflns_theta_full 25.000
_diffrn_reflns_theta_max 25.000
_diffrn_reflns_theta_min 1.595
_exptl_absorpt_coefficient_mu 0.085
_exptl_absorpt_correction_T_max 0.9799
_exptl_absorpt_correction_T_min 0.9782
_exptl_absorpt_correction_type multi-scan
_exptl_crystal_colour colourless
_exptl_crystal_density_diffrn 1.278
_exptl_crystal_density_method 'not measured'
_exptl_crystal_description block
_exptl_crystal_F_000 824
_exptl_crystal_size_max 0.23
_exptl_crystal_size_mid 0.21
_exptl_crystal_size_min 0.2
_refine_diff_density_max 0.385
_refine_diff_density_min -0.256
_refine_diff_density_rms 0.050
_refine_ls_extinction_coef .
_refine_ls_extinction_method none
_refine_ls_goodness_of_fit_ref 0.942
_refine_ls_hydrogen_treatment constr
_refine_ls_matrix_type full
_refine_ls_number_parameters 264
_refine_ls_number_reflns 3530
_refine_ls_number_restraints 0
_refine_ls_restrained_S_all 0.942
_refine_ls_R_factor_all 0.1313
_refine_ls_R_factor_gt 0.0633
_refine_ls_shift/su_max 0.000
_refine_ls_shift/su_mean 0.000
_refine_ls_structure_factor_coef Fsqd
_refine_ls_weighting_details 'w=1/[\s^2^(Fo^2^)+(0.0952P)^2^] where P=(Fo^2^+2Fc^2^)/3'
_refine_ls_weighting_scheme calc
_refine_ls_wR_factor_gt 0.1538
_refine_ls_wR_factor_ref 0.1804
_reflns_Friedel_coverage 0.000
_reflns_Friedel_fraction_full .
_reflns_Friedel_fraction_max .
_reflns_number_gt 1844
_reflns_number_total 3530
_reflns_threshold_expression 'I > 2\s(I)'
_cod_data_source_file suppl_j_ncrs-2021-0022_suppl.cif
_cod_data_source_block m
_cod_database_code 8104778
_shelx_space_group_comment
;
The symmetry employed for this shelxl refinement is uniquely defined
by the following loop, which should always be used as a source of
symmetry information in preference to the above space-group names.
They are only intended as comments.
;
_shelx_estimated_absorpt_t_max 0.983
_shelx_estimated_absorpt_t_min 0.981
_olex2_refinement_description
;
1. Fixed Uiso
 At 1.2 times of:
  All C(H) groups, All C(H,H) groups, All N(H) groups, All N(H,H) groups
 At 1.5 times of:
  All C(H,H,H) groups
2.a Rotating group:
 N1(H1A,H1B)
2.b Secondary CH2 refined with riding coordinates:
 C7(H7A,H7B), C8(H8A,H8B)
2.c Aromatic/amide H refined with riding coordinates:
 C2(H2), C3(H3), C4(H4), C5(H5), C10(H10), C11(H11), C12(H12), C13(H13),
 C17(H17), C20(H20), C21(H21), C22(H22), C23(H23), C24(H24), N2(H2A)
2.d Idealised Me refined as rotating group:
 C15(H15A,H15B,H15C)
;

loop_
_space_group_symop_operation_xyz
'x, y, z'
'-x+1/2, y+1/2, -z+1/2'
'-x, -y, -z'
'x-1/2, -y-1/2, z-1/2'

loop_
_atom_site_label
_atom_site_type_symbol
_atom_site_fract_x
_atom_site_fract_y
_atom_site_fract_z
_atom_site_U_iso_or_equiv
_atom_site_adp_type
_atom_site_occupancy
_atom_site_site_symmetry_order
_atom_site_calc_flag
_atom_site_refinement_flags_posn
_atom_site_refinement_flags_adp
_atom_site_refinement_flags_occupancy
_atom_site_disorder_assembly
_atom_site_disorder_group
C1 C 0.6986(2) 0.4610(4) 0.33550(15) 0.0508(8) Uani 1 1 d . . . . .
C2 C 0.7324(3) 0.4662(4) 0.40478(16) 0.0614(9) Uani 1 1 d . . . . .
H2 H 0.6850 0.4717 0.4289 0.074 Uiso 1 1 calc R . . . .
C3 C 0.8348(3) 0.4635(5) 0.43842(17) 0.0703(10) Uani 1 1 d . . . . .
H3 H 0.8558 0.4685 0.4849 0.084 Uiso 1 1 calc R . . . .
C4 C 0.9066(3) 0.4535(5) 0.40386(18) 0.0737(10) Uani 1 1 d . . . . .
H4 H 0.9758 0.4515 0.4269 0.088 Uiso 1 1 calc R . . . .
C5 C 0.8746(2) 0.4462(5) 0.33398(17) 0.0655(10) Uani 1 1 d . . . . .
H5 H 0.9222 0.4378 0.3100 0.079 Uiso 1 1 calc R . . . .
C6 C 0.7722(2) 0.4516(4) 0.30107(15) 0.0516(8) Uani 1 1 d . . . . .
C7 C 0.7976(2) 0.4539(5) 0.19064(14) 0.0549(8) Uani 1 1 d . . . . .
H7A H 0.8390 0.3451 0.1967 0.066 Uiso 1 1 calc R . . . .
H7B H 0.8423 0.5586 0.2002 0.066 Uiso 1 1 calc R . . . .
C8 C 0.7259(2) 0.4633(4) 0.12108(14) 0.0537(8) Uani 1 1 d . . . . .
H8A H 0.6749 0.3685 0.1145 0.064 Uiso 1 1 calc R . . . .
H8B H 0.6913 0.5794 0.1138 0.064 Uiso 1 1 calc R . . . .
C9 C 0.7329(2) 0.4139(4) 0.00945(15) 0.0508(8) Uani 1 1 d . . . . .
C10 C 0.6318(2) 0.4615(5) -0.01889(16) 0.0598(9) Uani 1 1 d . . . . .
H10 H 0.5954 0.5170 0.0070 0.072 Uiso 1 1 calc R . . . .
C11 C 0.5851(2) 0.4265(5) -0.08572(17) 0.0652(10) Uani 1 1 d . . . . .
H11 H 0.5171 0.4585 -0.1046 0.078 Uiso 1 1 calc R . . . .
C12 C 0.6382(2) 0.3447(4) -0.12453(16) 0.0632(9) Uani 1 1 d . . . . .
H12 H 0.6059 0.3206 -0.1694 0.076 Uiso 1 1 calc R . . . .
C13 C 0.7390(2) 0.2982(4) -0.09730(15) 0.0557(8) Uani 1 1 d . . . . .
H13 H 0.7743 0.2425 -0.1239 0.067 Uiso 1 1 calc R . . . .
C14 C 0.7884(2) 0.3334(4) -0.03082(15) 0.0459(7) Uani 1 1 d . . . . .
C15 C 0.9706(2) 0.3223(4) -0.08844(14) 0.0567(9) Uani 1 1 d . . . . .
H15A H 1.0372 0.3589 -0.0901 0.085 Uiso 1 1 calc GR . . . .
H15B H 0.9231 0.4193 -0.1041 0.085 Uiso 1 1 calc GR . . . .
H15C H 0.9491 0.2180 -0.1164 0.085 Uiso 1 1 calc GR . . . .
C16 C 0.9745(2) 0.2762(4) -0.01741(14) 0.0445(7) Uani 1 1 d . . . . .
C17 C 1.0673(2) 0.2308(4) 0.02690(14) 0.0483(8) Uani 1 1 d . . . . .
H17 H 1.1241 0.2295 0.0109 0.058 Uiso 1 1 calc R . . . .
C18 C 1.0824(2) 0.1860(4) 0.09499(15) 0.0470(8) Uani 1 1 d . . . . .
C19 C 1.1877(2) 0.1466(4) 0.14006(15) 0.0465(8) Uani 1 1 d . . . . .
C20 C 1.2758(2) 0.1954(4) 0.12423(16) 0.0588(9) Uani 1 1 d . . . . .
H20 H 1.2710 0.2508 0.0834 0.071 Uiso 1 1 calc R . . . .
C21 C 1.3707(3) 0.1622(5) 0.16862(18) 0.0717(10) Uani 1 1 d . . . . .
H21 H 1.4294 0.1960 0.1577 0.086 Uiso 1 1 calc R . . . .
C22 C 1.3785(3) 0.0790(5) 0.22905(18) 0.0719(10) Uani 1 1 d . . . . .
H22 H 1.4423 0.0571 0.2590 0.086 Uiso 1 1 calc R . . . .
C23 C 1.2914(3) 0.0287(4) 0.24488(16) 0.0622(9) Uani 1 1 d . . . . .
H23 H 1.2965 -0.0286 0.2854 0.075 Uiso 1 1 calc R . . . .
C24 C 1.1973(3) 0.0624(4) 0.20133(15) 0.0550(8) Uani 1 1 d . . . . .
H24 H 1.1390 0.0287 0.2128 0.066 Uiso 1 1 calc R . . . .
N1 N 0.5959(2) 0.4638(4) 0.29936(14) 0.0720(9) Uani 1 1 d . . . . .
H1A H 0.5756 0.3541 0.2902 0.086 Uiso 1 1 d GR . . . .
H1B H 0.5613 0.5132 0.3232 0.086 Uiso 1 1 d GR . . . .
N2 N 0.89046(18) 0.2845(3) 0.00320(12) 0.0500(7) Uani 1 1 d . . . . .
H2A H 0.9001 0.2550 0.0444 0.060 Uiso 1 1 calc R . . . .
O1 O 0.73090(15) 0.4513(3) 0.23229(10) 0.0643(7) Uani 1 1 d . . . . .
O2 O 0.78584(14) 0.4406(3) 0.07565(9) 0.0585(6) Uani 1 1 d . . . . .
O3 O 1.00963(16) 0.1834(3) 0.12094(10) 0.0664(7) Uani 1 1 d . . . . .

loop_
_atom_site_aniso_label
_atom_site_aniso_U_11
_atom_site_aniso_U_22
_atom_site_aniso_U_33
_atom_site_aniso_U_23
_atom_site_aniso_U_13
_atom_site_aniso_U_12
C1 0.051(2) 0.058(2) 0.049(2) -0.0060(16) 0.0238(16) -0.0018(16)
C2 0.078(3) 0.063(2) 0.052(2) -0.0032(17) 0.033(2) 0.0007(18)
C3 0.085(3) 0.078(3) 0.044(2) -0.0045(18) 0.012(2) 0.003(2)
C4 0.063(2) 0.092(3) 0.061(2) -0.003(2) 0.009(2) 0.002(2)
C5 0.049(2) 0.093(3) 0.058(2) -0.0036(19) 0.0223(18) 0.0021(19)
C6 0.053(2) 0.060(2) 0.047(2) -0.0070(16) 0.0213(16) -0.0046(16)
C7 0.0482(18) 0.075(2) 0.050(2) -0.0075(17) 0.0270(16) -0.0018(16)
C8 0.0456(18) 0.075(2) 0.050(2) -0.0050(16) 0.0295(16) 0.0014(16)
C9 0.047(2) 0.061(2) 0.049(2) 0.0028(16) 0.0221(16) -0.0029(15)
C10 0.045(2) 0.087(3) 0.052(2) 0.0016(18) 0.0234(17) 0.0014(17)
C11 0.044(2) 0.086(3) 0.064(2) 0.006(2) 0.0130(18) -0.0018(18)
C12 0.057(2) 0.078(3) 0.053(2) -0.0035(18) 0.0122(18) -0.0057(18)
C13 0.059(2) 0.058(2) 0.053(2) -0.0083(16) 0.0200(17) -0.0034(16)
C14 0.0424(18) 0.0485(19) 0.0504(19) 0.0026(15) 0.0191(15) 0.0004(14)
C15 0.059(2) 0.066(2) 0.0488(19) 0.0011(16) 0.0204(16) -0.0020(16)
C16 0.0544(19) 0.0431(17) 0.0423(18) -0.0018(14) 0.0243(16) 0.0025(15)
C17 0.055(2) 0.054(2) 0.0421(18) -0.0023(15) 0.0254(16) -0.0016(15)
C18 0.055(2) 0.0428(18) 0.0494(19) 0.0006(14) 0.0242(16) -0.0008(14)
C19 0.0510(19) 0.0415(18) 0.0500(19) 0.0028(15) 0.0195(15) 0.0033(14)
C20 0.056(2) 0.067(2) 0.056(2) 0.0110(17) 0.0201(18) 0.0035(17)
C21 0.055(2) 0.088(3) 0.073(3) 0.008(2) 0.019(2) 0.0037(19)
C22 0.066(3) 0.084(3) 0.058(2) 0.003(2) 0.0057(19) 0.015(2)
C23 0.074(3) 0.060(2) 0.050(2) 0.0028(16) 0.012(2) 0.0095(19)
C24 0.064(2) 0.060(2) 0.0452(19) -0.0012(16) 0.0234(17) -0.0012(17)
N1 0.0543(19) 0.090(2) 0.080(2) -0.0223(17) 0.0333(16) -0.0071(15)
N2 0.0528(16) 0.0588(16) 0.0443(15) 0.0072(12) 0.0233(13) 0.0057(13)
O1 0.0489(13) 0.1061(19) 0.0453(14) -0.0077(12) 0.0254(11) -0.0007(12)
O2 0.0462(13) 0.0945(17) 0.0400(13) -0.0056(11) 0.0209(11) 0.0002(11)
O3 0.0583(14) 0.0946(19) 0.0549(14) 0.0177(12) 0.0300(12) 0.0063(12)

loop_
_atom_type_symbol
_atom_type_description
_atom_type_scat_dispersion_real
_atom_type_scat_dispersion_imag
_atom_type_scat_source
C C 0.0033 0.0016 'International Tables Vol C Tables 4.2.6.8 and 6.1.1.4'
H H 0.0000 0.0000 'International Tables Vol C Tables 4.2.6.8 and 6.1.1.4'
N N 0.0061 0.0033 'International Tables Vol C Tables 4.2.6.8 and 6.1.1.4'
O O 0.0106 0.0060 'International Tables Vol C Tables 4.2.6.8 and 6.1.1.4'

loop_
_geom_angle_atom_site_label_1
_geom_angle_atom_site_label_2
_geom_angle_atom_site_label_3
_geom_angle
_geom_angle_site_symmetry_1
_geom_angle_site_symmetry_3
C2 C1 C6 117.6(3) . .
C2 C1 N1 123.2(3) . .
N1 C1 C6 119.2(3) . .
C1 C2 H2 119.4 . .
C3 C2 C1 121.2(3) . .
C3 C2 H2 119.4 . .
C2 C3 H3 119.7 . .
C2 C3 C4 120.6(3) . .
C4 C3 H3 119.7 . .
C3 C4 H4 120.3 . .
C3 C4 C5 119.4(3) . .
C5 C4 H4 120.3 . .
C4 C5 H5 120.3 . .
C6 C5 C4 119.3(3) . .
C6 C5 H5 120.3 . .
C5 C6 C1 121.8(3) . .
C5 C6 O1 125.0(3) . .
O1 C6 C1 113.2(3) . .
H7A C7 H7B 109.0 . .
C8 C7 H7A 111.0 . .
C8 C7 H7B 111.0 . .
O1 C7 H7A 111.0 . .
O1 C7 H7B 111.0 . .
O1 C7 C8 103.6(2) . .
C7 C8 H8A 110.3 . .
C7 C8 H8B 110.3 . .
H8A C8 H8B 108.5 . .
O2 C8 C7 107.2(2) . .
O2 C8 H8A 110.3 . .
O2 C8 H8B 110.3 . .
C10 C9 C14 119.6(3) . .
O2 C9 C10 124.4(3) . .
O2 C9 C14 116.0(3) . .
C9 C10 H10 120.0 . .
C11 C10 C9 120.0(3) . .
C11 C10 H10 120.0 . .
C10 C11 H11 119.7 . .
C12 C11 C10 120.5(3) . .
C12 C11 H11 119.7 . .
C11 C12 H12 119.9 . .
C11 C12 C13 120.2(3) . .
C13 C12 H12 119.9 . .
C12 C13 H13 119.7 . .
C12 C13 C14 120.7(3) . .
C14 C13 H13 119.7 . .
C9 C14 N2 115.4(3) . .
C13 C14 C9 119.0(3) . .
C13 C14 N2 125.5(3) . .
H15A C15 H15B 109.5 . .
H15A C15 H15C 109.5 . .
H15B C15 H15C 109.5 . .
C16 C15 H15A 109.5 . .
C16 C15 H15B 109.5 . .
C16 C15 H15C 109.5 . .
C17 C16 C15 118.7(2) . .
N2 C16 C15 121.0(3) . .
N2 C16 C17 120.3(3) . .
C16 C17 H17 117.6 . .
C16 C17 C18 124.7(3) . .
C18 C17 H17 117.6 . .
C17 C18 C19 120.6(3) . .
O3 C18 C17 122.0(3) . .
O3 C18 C19 117.4(3) . .
C20 C19 C18 122.8(3) . .
C20 C19 C24 118.4(3) . .
C24 C19 C18 118.7(3) . .
C19 C20 H20 119.8 . .
C21 C20 C19 120.5(3) . .
C21 C20 H20 119.8 . .
C20 C21 H21 119.9 . .
C22 C21 C20 120.1(3) . .
C22 C21 H21 119.9 . .
C21 C22 H22 120.1 . .
C23 C22 C21 119.7(3) . .
C23 C22 H22 120.1 . .
C22 C23 H23 119.8 . .
C24 C23 C22 120.3(3) . .
C24 C23 H23 119.8 . .
C19 C24 H24 119.6 . .
C23 C24 C19 120.9(3) . .
C23 C24 H24 119.6 . .
C1 N1 H1A 108.5 . .
C1 N1 H1B 109.3 . .
H1A N1 H1B 109.4 . .
C14 N2 H2A 114.2 . .
C16 N2 C14 131.5(2) . .
C16 N2 H2A 114.2 . .
C6 O1 C7 119.3(2) . .
C9 O2 C8 116.5(2) . .

loop_
_geom_bond_atom_site_label_1
_geom_bond_atom_site_label_2
_geom_bond_distance
_geom_bond_site_symmetry_2
C1 C2 1.385(4) .
C1 C6 1.397(4) .
C1 N1 1.390(4) .
C2 H2 0.9300 .
C2 C3 1.373(5) .
C3 H3 0.9300 .
C3 C4 1.378(4) .
C4 H4 0.9300 .
C4 C5 1.397(4) .
C5 H5 0.9300 .
C5 C6 1.371(4) .
C6 O1 1.383(3) .
C7 H7A 0.9700 .
C7 H7B 0.9700 .
C7 C8 1.501(4) .
C7 O1 1.430(3) .
C8 H8A 0.9700 .
C8 H8B 0.9700 .
C8 O2 1.430(3) .
C9 C10 1.383(4) .
C9 C14 1.415(4) .
C9 O2 1.376(3) .
C10 H10 0.9300 .
C10 C11 1.381(4) .
C11 H11 0.9300 .
C11 C12 1.374(4) .
C12 H12 0.9300 .
C12 C13 1.374(4) .
C13 H13 0.9300 .
C13 C14 1.381(4) .
C14 N2 1.418(3) .
C15 H15A 0.9600 .
C15 H15B 0.9600 .
C15 H15C 0.9600 .
C15 C16 1.506(4) .
C16 C17 1.379(4) .
C16 N2 1.340(3) .
C17 H17 0.9300 .
C17 C18 1.415(4) .
C18 C19 1.504(4) .
C18 O3 1.262(3) .
C19 C20 1.385(4) .
C19 C24 1.393(4) .
C20 H20 0.9300 .
C20 C21 1.382(4) .
C21 H21 0.9300 .
C21 C22 1.379(4) .
C22 H22 0.9300 .
C22 C23 1.375(4) .
C23 H23 0.9300 .
C23 C24 1.368(4) .
C24 H24 0.9300 .
N1 H1A 0.8601 .
N1 H1B 0.8601 .
N2 H2A 0.8600 .
